data_7706930
loop_
_publ_author_name
'Vos\'ahlo, Petr'
'Schulz, Ji\<r\'i'
'C\'isa\<rov\'a, Ivana'
'\<St\<epni\<cka, Petr'

_publ_section_title
;
 Cyclopalladation of a ferrocene acylphosphine and the reactivity of the
 C-H activated products.
;
_journal_issue 18
_journal_name_full 'Dalton transactions (Cambridge, England : 2003)'
_journal_page_first 6232
_journal_page_last 6244
_journal_paper_doi 10.1039/d1dt00668a
_journal_volume 50
_journal_year 2021
_chemical_formula_moiety 'C26 H27 Cl Fe O P2 Pd, 0.5(C4 H8 O2)'
_chemical_formula_sum 'C28 H31 Cl Fe O2 P2 Pd'
_chemical_formula_weight 659.17
_space_group_crystal_system triclinic
_space_group_IT_number 2
_space_group_name_Hall '-P 1'
_space_group_name_H-M_alt 'P -1'
_atom_sites_solution_hydrogens mixed
_atom_sites_solution_primary direct
_atom_sites_solution_secondary difmap
_audit_creation_method SHELXL-2017/1
_audit_update_record
;
2021-03-19 deposited with the CCDC.	2021-03-23 downloaded from the CCDC.
;
_cell_angle_alpha 111.318(2)
_cell_angle_beta 111.032(2)
_cell_angle_gamma 94.681(2)
_cell_formula_units_Z 2
_cell_length_a 9.7769(5)
_cell_length_b 12.7459(7)
_cell_length_c 12.9436(7)
_cell_measurement_reflns_used 9926
_cell_measurement_temperature 120(2)
_cell_measurement_theta_max 27.55
_cell_measurement_theta_min 3.01
_cell_volume 1360.15(13)
_computing_cell_refinement 'SAINT V8.38A (Bruker AXS Inc., 2017)'
_computing_data_collection 'Bruker Instrument Service vV6.2.6'
_computing_data_reduction 'SAINT V8.38A (Bruker AXS Inc., 2017)'
_computing_molecular_graphics 'PLATON (Spek, 2017)'
_computing_publication_material 'PLATON (Spek, 2017)'
_computing_structure_refinement 'SHELXL-2017 (Sheldrick, 2017)'
_computing_structure_solution 'SHELXT 2014 (Sheldrick, 2014)'
_diffrn_ambient_temperature 120(2)
_diffrn_measured_fraction_theta_full 0.995
_diffrn_measured_fraction_theta_max 0.994
_diffrn_measurement_device_type 'Bruker D8 VENTURE Kappa Duo PHOTON 100 CMOS'
_diffrn_measurement_method '\f and \w scans'
_diffrn_radiation_monochromator 'Quazar Mo multilayer optic'
_diffrn_radiation_source 'I\mS micro-focus sealed tube'
_diffrn_radiation_type MoK\a
_diffrn_radiation_wavelength 0.71073
_diffrn_reflns_av_R_equivalents 0.0182
_diffrn_reflns_av_unetI/netI 0.0176
_diffrn_reflns_Laue_measured_fraction_full 0.995
_diffrn_reflns_Laue_measured_fraction_max 0.994
_diffrn_reflns_limit_h_max 11
_diffrn_reflns_limit_h_min -12
_diffrn_reflns_limit_k_max 16
_diffrn_reflns_limit_k_min -16
_diffrn_reflns_limit_l_max 16
_diffrn_reflns_limit_l_min -15
_diffrn_reflns_number 24431
_diffrn_reflns_point_group_measured_fraction_full 0.995
_diffrn_reflns_point_group_measured_fraction_max 0.994
_diffrn_reflns_theta_full 25.242
_diffrn_reflns_theta_max 27.548
_diffrn_reflns_theta_min 2.274
_exptl_absorpt_coefficient_mu 1.434
_exptl_absorpt_correction_T_max 0.79
_exptl_absorpt_correction_T_min 0.57
_exptl_absorpt_correction_type numerical
_exptl_absorpt_process_details 'SADABS-2016/2 - Bruker AXS'
_exptl_crystal_colour 'dark red'
_exptl_crystal_density_diffrn 1.609
_exptl_crystal_description prism
_exptl_crystal_F_000 668
_exptl_crystal_size_max 0.41
_exptl_crystal_size_mid 0.24
_exptl_crystal_size_min 0.18
_refine_diff_density_max 0.875
_refine_diff_density_min -0.400
_refine_diff_density_rms 0.064
_refine_ls_extinction_coef 0.0169(6)
_refine_ls_extinction_expression Fc^*^=kFc[1+0.001xFc^2^\l^3^/sin(2\q)]^-1/4^
_refine_ls_extinction_method 'SHELXL-2017/1 (Sheldrick 2017)'
_refine_ls_goodness_of_fit_ref 1.067
_refine_ls_hydrogen_treatment constr
_refine_ls_matrix_type full
_refine_ls_number_parameters 347
_refine_ls_number_reflns 6246
_refine_ls_number_restraints 0
_refine_ls_restrained_S_all 1.067
_refine_ls_R_factor_all 0.0202
_refine_ls_R_factor_gt 0.0185
_refine_ls_shift/su_max 0.002
_refine_ls_shift/su_mean 0.000
_refine_ls_structure_factor_coef Fsqd
_refine_ls_weighting_details 'w=1/[\s^2^(Fo^2^)+(0.0203P)^2^+0.8994P] where P=(Fo^2^+2Fc^2^)/3'
_refine_ls_weighting_scheme calc
_refine_ls_wR_factor_gt 0.0467
_refine_ls_wR_factor_ref 0.0475
_reflns_Friedel_coverage 0.000
_reflns_number_gt 5896
_reflns_number_total 6246
_reflns_threshold_expression 'I > 2\s(I)'
_cod_data_source_file d1dt00668a3.cif
_cod_data_source_block pv299
_cod_depositor_comments 'Adding full bibliography for 7706929--7706948.cif.'
_cod_database_code 7706930
_shelx_shelxl_version_number 2017/1
_shelx_space_group_comment
;
The symmetry employed for this shelxl refinement is uniquely defined
by the following loop, which should always be used as a source of
symmetry information in preference to the above space-group names.
They are only intended as comments.
;
_shelx_estimated_absorpt_t_min 0.591
_shelx_estimated_absorpt_t_max 0.782

loop_
_space_group_symop_operation_xyz
'x, y, z'
'-x, -y, -z'

loop_
_atom_site_label
_atom_site_type_symbol
_atom_site_fract_x
_atom_site_fract_y
_atom_site_fract_z
_atom_site_U_iso_or_equiv
_atom_site_adp_type
_atom_site_occupancy
_atom_site_site_symmetry_order
_atom_site_calc_flag
_atom_site_refinement_flags_posn
_atom_site_refinement_flags_adp
_atom_site_refinement_flags_occupancy
_atom_site_disorder_assembly
_atom_site_disorder_group
Pd1 Pd 0.03587(2) 0.55582(2) 0.23622(2) 0.01218(5) Uani 1 1 d . . . . .
Fe1 Fe 0.39557(2) 0.70705(2) 0.50511(2) 0.01605(6) Uani 1 1 d . . . . .
Cl1 Cl 0.10702(4) 0.38564(3) 0.14292(3) 0.02030(8) Uani 1 1 d . . . . .
P1 P -0.00228(4) 0.72617(3) 0.33418(3) 0.01323(8) Uani 1 1 d . . . . .
P2 P -0.21444(4) 0.44638(3) 0.12568(3) 0.01642(8) Uani 1 1 d . . . . .
O1 O 0.19474(13) 0.94252(10) 0.44443(11) 0.0248(2) Uani 1 1 d . . . . .
C1 C 0.29794(17) 0.77642(13) 0.38622(14) 0.0171(3) Uani 1 1 d . . . . .
C2 C 0.25452(16) 0.65099(13) 0.32220(13) 0.0151(3) Uani 1 1 d . . . . .
C3 C 0.39196(17) 0.61565(14) 0.33507(14) 0.0182(3) Uani 1 1 d . . . . .
H3 H 0.399849 0.537728 0.302043 0.022 Uiso 1 1 calc R U . . .
C4 C 0.51636(17) 0.71608(15) 0.40565(15) 0.0219(3) Uani 1 1 d . . . . .
H4 H 0.619858 0.715606 0.426728 0.026 Uiso 1 1 calc R U . . .
C5 C 0.45974(17) 0.81653(14) 0.43901(15) 0.0220(3) Uani 1 1 d . . . . .
H5 H 0.517309 0.894703 0.486712 0.026 Uiso 1 1 calc R U . . .
C6 C 0.3354(2) 0.76341(16) 0.64899(15) 0.0282(4) Uani 1 1 d . . . . .
H6 H 0.274570 0.817033 0.661760 0.034 Uiso 1 1 calc R U . . .
C7 C 0.28260(18) 0.64096(15) 0.58232(15) 0.0212(3) Uani 1 1 d . . . . .
H7 H 0.180076 0.598330 0.542708 0.025 Uiso 1 1 calc R U . . .
C8 C 0.40951(18) 0.59315(16) 0.58502(15) 0.0235(3) Uani 1 1 d . . . . .
H8 H 0.406783 0.513147 0.547559 0.028 Uiso 1 1 calc R U . . .
C9 C 0.5408(2) 0.68606(18) 0.65354(16) 0.0319(4) Uani 1 1 d . . . . .
H9 H 0.641823 0.679414 0.670250 0.038 Uiso 1 1 calc R U . . .
C10 C 0.4944(2) 0.79127(18) 0.69295(16) 0.0364(4) Uani 1 1 d . . . . .
H10 H 0.559312 0.867095 0.740579 0.044 Uiso 1 1 calc R U . . .
C11 C 0.18393(17) 0.83818(13) 0.40071(13) 0.0172(3) Uani 1 1 d . . . . .
C12 C -0.14278(16) 0.78151(12) 0.24571(14) 0.0160(3) Uani 1 1 d . . . . .
C13 C -0.16306(18) 0.75290(14) 0.12533(15) 0.0217(3) Uani 1 1 d . . . . .
H13 H -0.106100 0.704936 0.092355 0.026 Uiso 1 1 calc R U . . .
C14 C -0.2663(2) 0.79444(15) 0.05380(16) 0.0278(4) Uani 1 1 d . . . . .
H14 H -0.280141 0.774533 -0.028101 0.033 Uiso 1 1 calc R U . . .
C15 C -0.34920(19) 0.86476(15) 0.10150(17) 0.0281(4) Uani 1 1 d . . . . .
H15 H -0.418068 0.894512 0.053013 0.034 Uiso 1 1 calc R U . . .
C16 C -0.33165(18) 0.89164(14) 0.21978(17) 0.0264(3) Uani 1 1 d . . . . .
H16 H -0.389754 0.938989 0.251873 0.032 Uiso 1 1 calc R U . . .
C17 C -0.22951(17) 0.84988(13) 0.29222(15) 0.0203(3) Uani 1 1 d . . . . .
H17 H -0.218888 0.867874 0.373087 0.024 Uiso 1 1 calc R U . . .
C18 C -0.03651(16) 0.74622(13) 0.46809(13) 0.0150(3) Uani 1 1 d . . . . .
C19 C -0.01036(18) 0.85822(14) 0.55704(14) 0.0205(3) Uani 1 1 d . . . . .
H19 H 0.019909 0.923989 0.544988 0.025 Uiso 1 1 calc R U . . .
C20 C -0.02851(19) 0.87345(14) 0.66269(15) 0.0237(3) Uani 1 1 d . . . . .
H20 H -0.011754 0.949564 0.722302 0.028 Uiso 1 1 calc R U . . .
C21 C -0.07096(18) 0.77795(15) 0.68137(14) 0.0226(3) Uani 1 1 d . . . . .
H21 H -0.081379 0.788656 0.754500 0.027 Uiso 1 1 calc R U . . .
C22 C -0.09842(17) 0.66627(14) 0.59320(14) 0.0197(3) Uani 1 1 d . . . . .
H22 H -0.128475 0.600884 0.605925 0.024 Uiso 1 1 calc R U . . .
C23 C -0.08194(16) 0.65020(13) 0.48649(13) 0.0160(3) Uani 1 1 d . . . . .
H23 H -0.101596 0.573903 0.426117 0.019 Uiso 1 1 calc R U . . .
C24 C -0.36763(18) 0.50333(16) 0.15585(16) 0.0275(4) Uani 1 1 d . . . . .
H24A H -0.369992 0.575438 0.144963 0.041 Uiso 1 1 calc R U . . .
H24B H -0.351412 0.519061 0.239862 0.041 Uiso 1 1 calc R U . . .
H24C H -0.463961 0.446146 0.098956 0.041 Uiso 1 1 calc R U . . .
C25 C -0.2704(2) 0.40864(16) -0.03536(14) 0.0267(3) Uani 1 1 d . . . . .
H25A H -0.198639 0.369657 -0.061664 0.040 Uiso 1 1 calc R U . . .
H25B H -0.271006 0.479367 -0.049058 0.040 Uiso 1 1 calc R U . . .
H25C H -0.371810 0.356498 -0.082436 0.040 Uiso 1 1 calc R U . . .
C26 C -0.24420(19) 0.30724(15) 0.13260(16) 0.0263(3) Uani 1 1 d . . . . .
H26A H -0.348384 0.262616 0.077053 0.039 Uiso 1 1 calc R U . . .
H26B H -0.226187 0.319727 0.216190 0.039 Uiso 1 1 calc R U . . .
H26C H -0.174113 0.264168 0.108297 0.039 Uiso 1 1 calc R U . . .
O1S O 0.2860(5) 0.9801(3) 0.0538(3) 0.0623(10) Uani 0.5 1 d . . P A 1
O2S O 0.0657(6) 0.9741(4) 0.0666(4) 0.0511(11) Uani 0.5 1 d . . P A 1
C1S C 0.2349(5) 0.8971(4) 0.1732(4) 0.0430(10) Uani 0.5 1 d . . P A 1
H1SA H 0.175748 0.816208 0.129774 0.064 Uiso 0.5 1 d R U P A 1
H1SB H 0.213105 0.937417 0.243777 0.064 Uiso 0.5 1 d R U P A 1
H1SC H 0.342820 0.898942 0.201113 0.064 Uiso 0.5 1 d R U P A 1
C2S C 0.1991(6) 0.9540(4) 0.0940(4) 0.0430(11) Uani 0.5 1 d . . P A 1
C3S C 0.0208(8) 1.0392(4) -0.0082(5) 0.0536(14) Uani 0.5 1 d . . P A 1
H3SA H 0.047885 1.009288 -0.078537 0.064 Uiso 0.5 1 d R U P A 1
H3SB H 0.070027 1.123166 0.039678 0.064 Uiso 0.5 1 d R U P A 1
C4S C -0.1394(12) 1.0175(8) -0.0532(10) 0.094(4) Uani 0.5 1 d . . P A 1
H4SA H -0.187826 0.983271 -0.142607 0.142 Uiso 0.5 1 d R U P A 1
H4SB H -0.165627 1.091477 -0.020739 0.142 Uiso 0.5 1 d R U P A 1
H4SC H -0.174724 0.964257 -0.024132 0.142 Uiso 0.5 1 d R U P A 1

loop_
_atom_site_aniso_label
_atom_site_aniso_U_11
_atom_site_aniso_U_22
_atom_site_aniso_U_33
_atom_site_aniso_U_23
_atom_site_aniso_U_13
_atom_site_aniso_U_12
Pd1 0.01355(6) 0.01485(6) 0.01192(6) 0.00672(4) 0.00758(4) 0.00671(4)
Fe1 0.01319(10) 0.02084(11) 0.01630(11) 0.00960(9) 0.00652(8) 0.00506(8)
Cl1 0.02678(19) 0.01947(17) 0.02129(17) 0.00894(14) 0.01542(15) 0.01215(14)
P1 0.01450(17) 0.01513(17) 0.01415(17) 0.00729(14) 0.00858(14) 0.00674(13)
P2 0.01561(18) 0.02004(18) 0.01384(17) 0.00737(14) 0.00614(14) 0.00449(14)
O1 0.0264(6) 0.0172(5) 0.0331(6) 0.0096(5) 0.0155(5) 0.0066(4)
C1 0.0172(7) 0.0199(7) 0.0199(7) 0.0120(6) 0.0099(6) 0.0055(6)
C2 0.0162(7) 0.0198(7) 0.0149(6) 0.0101(6) 0.0090(5) 0.0076(5)
C3 0.0172(7) 0.0261(8) 0.0188(7) 0.0132(6) 0.0108(6) 0.0104(6)
C4 0.0156(7) 0.0327(9) 0.0272(8) 0.0189(7) 0.0125(6) 0.0089(6)
C5 0.0171(7) 0.0253(8) 0.0276(8) 0.0149(7) 0.0101(6) 0.0037(6)
C6 0.0365(9) 0.0361(9) 0.0187(8) 0.0126(7) 0.0157(7) 0.0176(8)
C7 0.0211(7) 0.0332(9) 0.0232(8) 0.0197(7) 0.0146(6) 0.0140(6)
C8 0.0239(8) 0.0365(9) 0.0258(8) 0.0229(7) 0.0152(7) 0.0172(7)
C9 0.0199(8) 0.0567(12) 0.0249(9) 0.0243(8) 0.0075(7) 0.0130(8)
C10 0.0351(10) 0.0414(11) 0.0179(8) 0.0069(8) 0.0029(7) 0.0003(8)
C11 0.0183(7) 0.0187(7) 0.0180(7) 0.0102(6) 0.0088(6) 0.0045(6)
C12 0.0148(7) 0.0161(7) 0.0197(7) 0.0093(6) 0.0080(6) 0.0053(5)
C13 0.0247(8) 0.0248(8) 0.0217(8) 0.0130(6) 0.0122(6) 0.0104(6)
C14 0.0303(9) 0.0309(9) 0.0234(8) 0.0165(7) 0.0074(7) 0.0076(7)
C15 0.0208(8) 0.0257(8) 0.0349(9) 0.0186(7) 0.0026(7) 0.0068(6)
C16 0.0194(8) 0.0219(8) 0.0369(9) 0.0120(7) 0.0100(7) 0.0102(6)
C17 0.0188(7) 0.0195(7) 0.0240(8) 0.0089(6) 0.0104(6) 0.0070(6)
C18 0.0144(6) 0.0201(7) 0.0146(6) 0.0084(6) 0.0084(5) 0.0078(5)
C19 0.0249(8) 0.0195(7) 0.0210(7) 0.0085(6) 0.0129(6) 0.0084(6)
C20 0.0276(8) 0.0243(8) 0.0184(7) 0.0049(6) 0.0122(6) 0.0095(6)
C21 0.0217(8) 0.0349(9) 0.0164(7) 0.0118(7) 0.0118(6) 0.0112(7)
C22 0.0176(7) 0.0266(8) 0.0207(7) 0.0136(6) 0.0103(6) 0.0072(6)
C23 0.0136(6) 0.0199(7) 0.0161(7) 0.0080(6) 0.0068(5) 0.0065(5)
C24 0.0170(7) 0.0335(9) 0.0281(9) 0.0088(7) 0.0092(7) 0.0069(7)
C25 0.0281(9) 0.0341(9) 0.0153(7) 0.0109(7) 0.0064(6) 0.0053(7)
C26 0.0247(8) 0.0260(8) 0.0267(8) 0.0139(7) 0.0074(7) 0.0005(6)
O1S 0.086(3) 0.049(2) 0.060(2) 0.0171(17) 0.048(2) 0.0001(18)
O2S 0.051(3) 0.042(2) 0.037(2) 0.0054(17) 0.010(2) -0.011(2)
C1S 0.041(2) 0.038(2) 0.043(2) 0.0113(18) 0.0165(19) 0.0081(18)
C2S 0.054(3) 0.031(2) 0.029(2) -0.0045(17) 0.024(2) -0.011(2)
C3S 0.075(4) 0.035(2) 0.035(3) 0.001(2) 0.024(3) -0.009(3)
C4S 0.092(8) 0.055(4) 0.099(7) 0.040(4) 0.000(6) -0.016(5)

loop_
_atom_type_symbol
_atom_type_description
_atom_type_scat_dispersion_real
_atom_type_scat_dispersion_imag
_atom_type_scat_source
C C 0.0033 0.0016 'International Tables Vol C Tables 4.2.6.8 and 6.1.1.4'
H H 0.0000 0.0000 'International Tables Vol C Tables 4.2.6.8 and 6.1.1.4'
Cl Cl 0.1484 0.1585 'International Tables Vol C Tables 4.2.6.8 and 6.1.1.4'
Fe Fe 0.3463 0.8444 'International Tables Vol C Tables 4.2.6.8 and 6.1.1.4'
O O 0.0106 0.0060 'International Tables Vol C Tables 4.2.6.8 and 6.1.1.4'
P P 0.1023 0.0942 'International Tables Vol C Tables 4.2.6.8 and 6.1.1.4'
Pd Pd -0.9988 1.0072 'International Tables Vol C Tables 4.2.6.8 and 6.1.1.4'

loop_
_geom_angle_atom_site_label_1
_geom_angle_atom_site_label_2
_geom_angle_atom_site_label_3
_geom_angle
_geom_angle_site_symmetry_1
_geom_angle_site_symmetry_3
_geom_angle_publ_flag
C2 Pd1 P1 81.83(4) . . ?
C2 Pd1 P2 176.21(4) . . ?
P1 Pd1 P2 99.368(14) . . ?
C2 Pd1 Cl1 91.42(4) . . ?
P1 Pd1 Cl1 173.251(14) . . ?
P2 Pd1 Cl1 87.372(14) . . ?
C1 Fe1 C7 123.17(6) . . ?
C1 Fe1 C5 41.30(6) . . ?
C7 Fe1 C5 158.37(6) . . ?
C1 Fe1 C6 110.39(7) . . ?
C7 Fe1 C6 40.55(7) . . ?
C5 Fe1 C6 122.43(7) . . ?
C1 Fe1 C8 156.97(7) . . ?
C7 Fe1 C8 40.57(6) . . ?
C5 Fe1 C8 159.46(6) . . ?
C6 Fe1 C8 68.20(7) . . ?
C1 Fe1 C4 68.00(6) . . ?
C7 Fe1 C4 160.36(7) . . ?
C5 Fe1 C4 40.49(6) . . ?
C6 Fe1 C4 156.48(7) . . ?
C8 Fe1 C4 122.89(6) . . ?
C1 Fe1 C10 126.91(8) . . ?
C7 Fe1 C10 67.78(8) . . ?
C5 Fe1 C10 107.84(8) . . ?
C6 Fe1 C10 40.18(8) . . ?
C8 Fe1 C10 67.89(8) . . ?
C4 Fe1 C10 120.62(7) . . ?
C1 Fe1 C9 162.32(7) . . ?
C7 Fe1 C9 67.89(7) . . ?
C5 Fe1 C9 123.49(7) . . ?
C6 Fe1 C9 67.95(7) . . ?
C8 Fe1 C9 40.26(7) . . ?
C4 Fe1 C9 106.10(7) . . ?
C10 Fe1 C9 40.45(8) . . ?
C1 Fe1 C3 67.86(6) . . ?
C7 Fe1 C3 124.53(6) . . ?
C5 Fe1 C3 68.68(6) . . ?
C6 Fe1 C3 162.43(7) . . ?
C8 Fe1 C3 106.18(7) . . ?
C4 Fe1 C3 40.60(6) . . ?
C10 Fe1 C3 154.91(7) . . ?
C9 Fe1 C3 119.28(7) . . ?
C1 Fe1 C2 41.32(6) . . ?
C7 Fe1 C2 108.02(6) . . ?
C5 Fe1 C2 70.04(6) . . ?
C6 Fe1 C2 126.73(7) . . ?
C8 Fe1 C2 119.72(7) . . ?
C4 Fe1 C2 68.68(6) . . ?
C10 Fe1 C2 164.02(7) . . ?
C9 Fe1 C2 153.96(7) . . ?
C3 Fe1 C2 40.28(6) . . ?
C18 P1 C12 106.14(7) . . ?
C18 P1 C11 102.66(7) . . ?
C12 P1 C11 104.63(7) . . ?
C18 P1 Pd1 117.23(5) . . ?
C12 P1 Pd1 118.16(5) . . ?
C11 P1 Pd1 106.18(5) . . ?
C25 P2 C26 103.97(8) . . ?
C25 P2 C24 103.95(8) . . ?
C26 P2 C24 102.23(9) . . ?
C25 P2 Pd1 109.52(6) . . ?
C26 P2 Pd1 113.99(6) . . ?
C24 P2 Pd1 121.43(6) . . ?
C5 C1 C11 130.61(14) . . ?
C5 C1 C2 109.80(13) . . ?
C11 C1 C2 119.08(13) . . ?
C5 C1 Fe1 69.80(9) . . ?
C11 C1 Fe1 119.43(10) . . ?
C2 C1 Fe1 70.69(8) . . ?
C3 C2 C1 105.68(13) . . ?
C3 C2 Pd1 130.84(11) . . ?
C1 C2 Pd1 123.48(10) . . ?
C3 C2 Fe1 69.79(8) . . ?
C1 C2 Fe1 67.99(8) . . ?
Pd1 C2 Fe1 126.08(7) . . ?
C2 C3 C4 109.26(13) . . ?
C2 C3 Fe1 69.93(8) . . ?
C4 C3 Fe1 69.39(9) . . ?
C2 C3 H3 125.4 . . ?
C4 C3 H3 125.4 . . ?
Fe1 C3 H3 126.9 . . ?
C5 C4 C3 108.87(13) . . ?
C5 C4 Fe1 69.22(9) . . ?
C3 C4 Fe1 70.01(8) . . ?
C5 C4 H4 125.6 . . ?
C3 C4 H4 125.6 . . ?
Fe1 C4 H4 126.8 . . ?
C4 C5 C1 106.37(14) . . ?
C4 C5 Fe1 70.30(9) . . ?
C1 C5 Fe1 68.90(8) . . ?
C4 C5 H5 126.8 . . ?
C1 C5 H5 126.8 . . ?
Fe1 C5 H5 125.6 . . ?
C10 C6 C7 107.80(16) . . ?
C10 C6 Fe1 70.19(10) . . ?
C7 C6 Fe1 69.42(9) . . ?
C10 C6 H6 126.1 . . ?
C7 C6 H6 126.1 . . ?
Fe1 C6 H6 125.9 . . ?
C6 C7 C8 108.26(15) . . ?
C6 C7 Fe1 70.03(9) . . ?
C8 C7 Fe1 70.07(9) . . ?
C6 C7 H7 125.9 . . ?
C8 C7 H7 125.9 . . ?
Fe1 C7 H7 125.6 . . ?
C9 C8 C7 107.83(16) . . ?
C9 C8 Fe1 70.22(10) . . ?
C7 C8 Fe1 69.36(9) . . ?
C9 C8 H8 126.1 . . ?
C7 C8 H8 126.1 . . ?
Fe1 C8 H8 125.9 . . ?
C8 C9 C10 107.83(15) . . ?
C8 C9 Fe1 69.52(9) . . ?
C10 C9 Fe1 69.65(10) . . ?
C8 C9 H9 126.1 . . ?
C10 C9 H9 126.1 . . ?
Fe1 C9 H9 126.3 . . ?
C6 C10 C9 108.27(17) . . ?
C6 C10 Fe1 69.63(10) . . ?
C9 C10 Fe1 69.89(10) . . ?
C6 C10 H10 125.9 . . ?
C9 C10 H10 125.9 . . ?
Fe1 C10 H10 126.2 . . ?
O1 C11 C1 129.35(14) . . ?
O1 C11 P1 122.62(12) . . ?
C1 C11 P1 108.01(10) . . ?
C17 C12 C13 119.38(14) . . ?
C17 C12 P1 123.28(12) . . ?
C13 C12 P1 117.34(11) . . ?
C14 C13 C12 120.14(15) . . ?
C14 C13 H13 119.9 . . ?
C12 C13 H13 119.9 . . ?
C15 C14 C13 120.19(16) . . ?
C15 C14 H14 119.9 . . ?
C13 C14 H14 119.9 . . ?
C16 C15 C14 119.93(15) . . ?
C16 C15 H15 120.0 . . ?
C14 C15 H15 120.0 . . ?
C15 C16 C17 120.51(15) . . ?
C15 C16 H16 119.7 . . ?
C17 C16 H16 119.7 . . ?
C16 C17 C12 119.80(15) . . ?
C16 C17 H17 120.1 . . ?
C12 C17 H17 120.1 . . ?
C23 C18 C19 119.33(13) . . ?
C23 C18 P1 120.31(11) . . ?
C19 C18 P1 120.28(11) . . ?
C20 C19 C18 120.26(15) . . ?
C20 C19 H19 119.9 . . ?
C18 C19 H19 119.9 . . ?
C21 C20 C19 120.13(15) . . ?
C21 C20 H20 119.9 . . ?
C19 C20 H20 119.9 . . ?
C20 C21 C22 120.12(14) . . ?
C20 C21 H21 119.9 . . ?
C22 C21 H21 119.9 . . ?
C23 C22 C21 120.13(14) . . ?
C23 C22 H22 119.9 . . ?
C21 C22 H22 119.9 . . ?
C22 C23 C18 120.02(14) . . ?
C22 C23 H23 120.0 . . ?
C18 C23 H23 120.0 . . ?
P2 C24 H24A 109.5 . . ?
P2 C24 H24B 109.5 . . ?
H24A C24 H24B 109.5 . . ?
P2 C24 H24C 109.5 . . ?
H24A C24 H24C 109.5 . . ?
H24B C24 H24C 109.5 . . ?
P2 C25 H25A 109.5 . . ?
P2 C25 H25B 109.5 . . ?
H25A C25 H25B 109.5 . . ?
P2 C25 H25C 109.5 . . ?
H25A C25 H25C 109.5 . . ?
H25B C25 H25C 109.5 . . ?
P2 C26 H26A 109.5 . . ?
P2 C26 H26B 109.5 . . ?
H26A C26 H26B 109.5 . . ?
P2 C26 H26C 109.5 . . ?
H26A C26 H26C 109.5 . . ?
H26B C26 H26C 109.5 . . ?
C2S O1S C4S 35.7(4) . 2_575 ?
C2S O1S H4SB 39.1(6) . 2_575 ?
C4S O1S H4SB 42.1(4) 2_575 2_575 ?
C4S O2S C3S 117.2(12) 2_575 2_575 ?
C4S O2S C2S 38.9(8) 2_575 . ?
C3S O2S C2S 145.0(7) 2_575 . ?
C4S O2S C3S 79.8(10) 2_575 . ?
C3S O2S C3S 52.6(6) 2_575 . ?
C2S O2S C3S 118.6(5) . . ?
C4S O2S H4SA 56.3(6) 2_575 2_575 ?
C3S O2S H4SA 163.7(9) 2_575 2_575 ?
C2S O2S H4SA 40.6(6) . 2_575 ?
C3S O2S H4SA 111.4(7) . 2_575 ?
C2S C1S H1SA 110.3 . . ?
C2S C1S H1SB 109.9 . . ?
H1SA C1S H1SB 109.5 . . ?
C2S C1S H1SC 108.3 . . ?
H1SA C1S H1SC 109.5 . . ?
H1SB C1S H1SC 109.5 . . ?
C4S C2S O1S 85.8(10) 2_575 . ?
C4S C2S O2S 37.2(9) 2_575 . ?
O1S C2S O2S 123.0(6) . . ?
C4S C2S C1S 151.4(11) 2_575 . ?
O1S C2S C1S 122.8(6) . . ?
O2S C2S C1S 114.2(4) . . ?
C4S C2S H4SA 70.3(9) 2_575 2_575 ?
O1S C2S H4SA 109.1(9) . 2_575 ?
O2S C2S H4SA 61.3(7) . 2_575 ?
C1S C2S H4SA 98.1(8) . 2_575 ?
C4S C2S H4SB 71.9(8) 2_575 2_575 ?
O1S C2S H4SB 72.6(9) . 2_575 ?
O2S C2S H4SB 85.4(9) . 2_575 ?
C1S C2S H4SB 113.1(8) . 2_575 ?
H4SA C2S H4SB 141.9 2_575 2_575 ?
O2S C3S C3S 91.6(8) 2_575 2_575 ?
O2S C3S C4S 30.3(7) 2_575 . ?
C3S C3S C4S 72.5(7) 2_575 . ?
O2S C3S O2S 127.4(6) 2_575 . ?
C3S C3S O2S 35.8(5) 2_575 . ?
C4S C3S O2S 105.5(5) . . ?
O2S C3S C4S 144.7(7) 2_575 2_575 ?
C3S C3S C4S 61.5(7) 2_575 2_575 ?
C4S C3S C4S 134.0(5) . 2_575 ?
O2S C3S C4S 31.0(4) . 2_575 ?
O2S C3S H3SA 80.5 2_575 . ?
C3S C3S H3SA 108.5 2_575 . ?
C4S C3S H3SA 108.7 . . ?
O2S C3S H3SA 110.4 . . ?
C4S C3S H3SA 86.8 2_575 . ?
O2S C3S H3SB 112.5 2_575 . ?
C3S C3S H3SB 138.3 2_575 . ?
C4S C3S H3SB 111.9 . . ?
O2S C3S H3SB 111.6 . . ?
C4S C3S H3SB 102.7 2_575 . ?
H3SA C3S H3SB 108.8 . . ?
O2S C4S C2S 103.8(15) 2_575 2_575 ?
O2S C4S C3S 32.5(7) 2_575 . ?
C2S C4S C3S 129.4(11) 2_575 . ?
O2S C4S O1S 162.3(13) 2_575 2_575 ?
C2S C4S O1S 58.5(8) 2_575 2_575 ?
C3S C4S O1S 159.8(10) . 2_575 ?
O2S C4S C3S 69.3(9) 2_575 2_575 ?
C2S C4S C3S 172.0(15) 2_575 2_575 ?
C3S C4S C3S 46.0(5) . 2_575 ?
O1S C4S C3S 128.4(8) 2_575 2_575 ?
O2S C4S H4SA 80.5 2_575 . ?
C2S C4S H4SA 56.0 2_575 . ?
C3S C4S H4SA 111.5 . . ?
O1S C4S H4SA 88.4 2_575 . ?
C3S C4S H4SA 117.6 2_575 . ?
O2S C4S H4SB 111.6 2_575 . ?
C2S C4S H4SB 53.6 2_575 . ?
C3S C4S H4SB 108.2 . . ?
O1S C4S H4SB 59.3 2_575 . ?
C3S C4S H4SB 132.0 2_575 . ?
H4SA C4S H4SB 109.5 . . ?
O2S C4S H4SC 131.1 2_575 . ?
C2S C4S H4SC 121.7 2_575 . ?
C3S C4S H4SC 108.8 . . ?
O1S C4S H4SC 65.7 2_575 . ?
C3S C4S H4SC 63.8 2_575 . ?
H4SA C4S H4SC 109.5 . . ?
H4SB C4S H4SC 109.5 . . ?

loop_
_geom_bond_atom_site_label_1
_geom_bond_atom_site_label_2
_geom_bond_distance
_geom_bond_site_symmetry_2
_geom_bond_publ_flag
Pd1 C2 2.0414(15) . ?
Pd1 P1 2.2205(4) . ?
Pd1 P2 2.3367(4) . ?
Pd1 Cl1 2.3648(4) . ?
Fe1 C1 2.0331(15) . ?
Fe1 C7 2.0447(15) . ?
Fe1 C5 2.0453(16) . ?
Fe1 C6 2.0528(16) . ?
Fe1 C8 2.0541(16) . ?
Fe1 C4 2.0595(15) . ?
Fe1 C10 2.0601(18) . ?
Fe1 C9 2.0633(17) . ?
Fe1 C3 2.0677(15) . ?
Fe1 C2 2.0695(14) . ?
P1 C18 1.8137(14) . ?
P1 C12 1.8199(15) . ?
P1 C11 1.9108(15) . ?
P2 C25 1.8125(16) . ?
P2 C26 1.8133(17) . ?
P2 C24 1.8204(17) . ?
O1 C11 1.2194(19) . ?
C1 C5 1.438(2) . ?
C1 C11 1.443(2) . ?
C1 C2 1.448(2) . ?
C2 C3 1.424(2) . ?
C3 C4 1.432(2) . ?
C3 H3 0.9500 . ?
C4 C5 1.420(2) . ?
C4 H4 0.9500 . ?
C5 H5 0.9500 . ?
C6 C10 1.413(3) . ?
C6 C7 1.420(2) . ?
C6 H6 0.9500 . ?
C7 C8 1.421(2) . ?
C7 H7 0.9500 . ?
C8 C9 1.417(3) . ?
C8 H8 0.9500 . ?
C9 C10 1.426(3) . ?
C9 H9 0.9500 . ?
C10 H10 0.9500 . ?
C12 C17 1.395(2) . ?
C12 C13 1.398(2) . ?
C13 C14 1.389(2) . ?
C13 H13 0.9500 . ?
C14 C15 1.384(3) . ?
C14 H14 0.9500 . ?
C15 C16 1.382(3) . ?
C15 H15 0.9500 . ?
C16 C17 1.392(2) . ?
C16 H16 0.9500 . ?
C17 H17 0.9500 . ?
C18 C23 1.397(2) . ?
C18 C19 1.401(2) . ?
C19 C20 1.388(2) . ?
C19 H19 0.9500 . ?
C20 C21 1.384(2) . ?
C20 H20 0.9500 . ?
C21 C22 1.392(2) . ?
C21 H21 0.9500 . ?
C22 C23 1.391(2) . ?
C22 H22 0.9500 . ?
C23 H23 0.9500 . ?
C24 H24A 0.9800 . ?
C24 H24B 0.9800 . ?
C24 H24C 0.9800 . ?
C25 H25A 0.9800 . ?
C25 H25B 0.9800 . ?
C25 H25C 0.9800 . ?
C26 H26A 0.9800 . ?
C26 H26B 0.9800 . ?
C26 H26C 0.9800 . ?
O1S C2S 1.224(6) . ?
O1S C4S 1.433(12) 2_575 ?
O1S H4SB 1.257(9) 2_575 ?
O2S C4S 0.808(11) 2_575 ?
O2S C3S 0.860(7) 2_575 ?
O2S C2S 1.297(8) . ?
O2S C3S 1.469(8) . ?
O2S H4SA 1.162(11) 2_575 ?
C1S C2S 1.423(7) . ?
C1S H1SA 0.9800 . ?
C1S H1SB 0.9800 . ?
C1S H1SC 0.9800 . ?
C2S C4S 0.839(10) 2_575 ?
C2S H4SA 0.863(13) 2_575 ?
C2S H4SB 0.830(12) 2_575 ?
C3S C3S 1.167(10) 2_575 ?
C3S C4S 1.424(12) . ?
C3S C4S 1.546(13) 2_575 ?
C3S H3SA 0.9900 . ?
C3S H3SB 0.9900 . ?
C4S H4SA 0.9800 . ?
C4S H4SB 0.9800 . ?
C4S H4SC 0.9800 . ?
